data_4062420
loop_
_publ_author_name
'Leung, Wing-Por'
'So, Cheuk-Wai'
'Wang, Zhong-Xia'
'Wang, Jin-Zhi'
'Mak, Thomas C. W.'

_publ_section_title
;
 Synthesis of Bisgermavinylidene and Its Reaction with Chalcogens
;
_journal_issue 21
_journal_name_full Organometallics
_journal_page_first 4305
_journal_page_last 4311
_journal_paper_doi 10.1021/om034071t
_journal_volume 22
_journal_year 2003
_chemical_formula_sum 'C62 H76 Ge2 N4 P4 Si4 Te2'
_chemical_formula_weight 1513.89
_space_group_IT_number 2
_symmetry_cell_setting triclinic
_symmetry_space_group_name_Hall '-P 1'
_symmetry_space_group_name_H-M 'P -1'
_cell_angle_alpha 103.7030(10)
_cell_angle_beta 90.9820(10)
_cell_angle_gamma 101.5030(10)
_cell_formula_units_Z 1
_cell_length_a 10.4130(5)
_cell_length_b 11.6373(6)
_cell_length_c 15.0654(7)
_cell_measurement_temperature 293(2)
_cell_volume 1734.05(15)
_diffrn_ambient_temperature 293(2)
_exptl_crystal_density_diffrn 1.450
_cod_duplicate_entry 4062416
_cod_depositor_comments
;
The following automatic conversions were performed:
'_symmetry_cell_setting' value 'TRICLINIC' changed to 'triclinic'
according to '/home/saulius/struct/CIF-dictionaries/cif_core.dic'
dictionary named 'cif_core.dic' version 2.4.1 from 2010-06-29.

Automatic conversion script
Id: cif_fix_enum 1527 2010-12-29 10:47:43Z saulius 
;
_cod_database_code 4062420

loop_
_symmetry_equiv_pos_as_xyz
'x, y, z'
'-x, -y, -z'

loop_
_atom_site_label
_atom_site_type_symbol
_atom_site_fract_x
_atom_site_fract_y
_atom_site_fract_z
_atom_site_U_iso_or_equiv
_atom_site_adp_type
_atom_site_occupancy
_atom_site_symmetry_multiplicity
_atom_site_calc_flag
_atom_site_refinement_flags
_atom_site_disorder_assembly
_atom_site_disorder_group
Te Te 0.34059(2) 0.37455(2) 0.960558(14) 0.04690(8) Uani 1 1 d . . .
Ge1 Ge 0.55998(3) 0.45677(3) 0.89713(2) 0.03711(9) Uani 1 1 d . . .
P1 P 0.70162(8) 0.21973(8) 0.80719(5) 0.03884(19) Uani 1 1 d . . .
P2 P 0.62637(9) 0.42001(8) 0.73016(5) 0.03887(19) Uani 1 1 d . . .
Si1 Si 0.91134(11) 0.15068(12) 0.68102(7) 0.0627(3) Uani 1 1 d . . .
Si2 Si 0.48729(12) 0.64157(10) 0.77148(7) 0.0558(3) Uani 1 1 d . . .
N2 N 0.5408(3) 0.5157(3) 0.78867(16) 0.0439(7) Uani 1 1 d . . .
N1 N 0.7662(3) 0.1781(3) 0.71563(18) 0.0510(7) Uani 1 1 d . . .
C1 C 0.6624(3) 0.3605(3) 0.81954(19) 0.0379(7) Uani 1 1 d . . .
C2 C 0.3583(5) 0.6672(5) 0.8521(3) 0.0844(15) Uani 1 1 d . . .
H2A H 0.3951 0.6837 0.9138 0.127 Uiso 1 1 calc R . .
H2B H 0.2889 0.5964 0.8403 0.127 Uiso 1 1 calc R . .
H2C H 0.3238 0.7350 0.8441 0.127 Uiso 1 1 calc R . .
C3 C 0.4127(6) 0.6101(5) 0.6531(3) 0.0981(18) Uani 1 1 d . . .
H3A H 0.4784 0.5965 0.6102 0.147 Uiso 1 1 calc R . .
H3B H 0.3779 0.6780 0.6459 0.147 Uiso 1 1 calc R . .
H3C H 0.3431 0.5395 0.6421 0.147 Uiso 1 1 calc R . .
C4 C 0.6232(6) 0.7747(4) 0.7950(4) 0.1022(18) Uani 1 1 d . . .
H4A H 0.6602 0.7892 0.8564 0.153 Uiso 1 1 calc R . .
H4B H 0.5909 0.8440 0.7881 0.153 Uiso 1 1 calc R . .
H4C H 0.6896 0.7605 0.7527 0.153 Uiso 1 1 calc R . .
C6 C 1.0562(5) 0.2562(7) 0.7492(4) 0.127(3) Uani 1 1 d . . .
H6A H 1.0521 0.3378 0.7490 0.190 Uiso 1 1 calc R . .
H6B H 1.1352 0.2377 0.7228 0.190 Uiso 1 1 calc R . .
H6C H 1.0562 0.2476 0.8110 0.190 Uiso 1 1 calc R . .
C7 C 0.9311(6) -0.0033(6) 0.6868(4) 0.111(2) Uani 1 1 d . . .
H7A H 0.8588 -0.0627 0.6526 0.167 Uiso 1 1 calc R . .
H7B H 0.9330 -0.0082 0.7495 0.167 Uiso 1 1 calc R . .
H7C H 1.0119 -0.0181 0.6613 0.167 Uiso 1 1 calc R . .
C8 C 0.9203(5) 0.1620(5) 0.5609(3) 0.0933(17) Uani 1 1 d . . .
H8A H 0.9102 0.2410 0.5572 0.140 Uiso 1 1 calc R . .
H8B H 0.8514 0.1019 0.5234 0.140 Uiso 1 1 calc R . .
H8C H 1.0039 0.1490 0.5397 0.140 Uiso 1 1 calc R . .
C11 C 0.8009(3) 0.2256(3) 0.9094(2) 0.0450(8) Uani 1 1 d . . .
C12 C 0.8217(4) 0.1185(4) 0.9272(3) 0.0650(11) Uani 1 1 d . . .
H12A H 0.7788 0.0442 0.8905 0.078 Uiso 1 1 calc R . .
C13 C 0.9075(5) 0.1240(5) 1.0006(4) 0.0839(15) Uani 1 1 d . . .
H13A H 0.9198 0.0526 1.0137 0.101 Uiso 1 1 calc R . .
C14 C 0.9741(5) 0.2324(6) 1.0540(3) 0.0860(16) Uani 1 1 d . . .
H14A H 1.0336 0.2347 1.1015 0.103 Uiso 1 1 calc R . .
C15 C 0.9525(4) 0.3363(5) 1.0370(3) 0.0764(13) Uani 1 1 d . . .
H15A H 0.9962 0.4103 1.0738 0.092 Uiso 1 1 calc R . .
C16 C 0.8660(4) 0.3335(4) 0.9653(2) 0.0581(10) Uani 1 1 d . . .
H16A H 0.8518 0.4058 0.9548 0.070 Uiso 1 1 calc R . .
C21 C 0.5488(3) 0.1141(3) 0.8128(2) 0.0426(8) Uani 1 1 d . . .
C22 C 0.4727(4) 0.0571(4) 0.7326(3) 0.0613(10) Uani 1 1 d . . .
H22A H 0.5051 0.0648 0.6767 0.074 Uiso 1 1 calc R . .
C23 C 0.3498(5) -0.0106(4) 0.7348(3) 0.0771(13) Uani 1 1 d . . .
H23A H 0.2987 -0.0467 0.6804 0.092 Uiso 1 1 calc R . .
C24 C 0.3011(4) -0.0260(4) 0.8161(3) 0.0705(12) Uani 1 1 d . . .
H24A H 0.2173 -0.0719 0.8172 0.085 Uiso 1 1 calc R . .
C25 C 0.3770(4) 0.0266(4) 0.8952(3) 0.0677(11) Uani 1 1 d . . .
H25A H 0.3458 0.0145 0.9505 0.081 Uiso 1 1 calc R . .
C26 C 0.4982(4) 0.0969(3) 0.8944(2) 0.0544(9) Uani 1 1 d . . .
H26A H 0.5477 0.1340 0.9493 0.065 Uiso 1 1 calc R . .
C31 C 0.5288(3) 0.3167(3) 0.6329(2) 0.0454(8) Uani 1 1 d . . .
C32 C 0.3937(4) 0.2860(4) 0.6338(3) 0.0698(11) Uani 1 1 d . . .
H32A H 0.3515 0.3253 0.6820 0.084 Uiso 1 1 calc R . .
C33 C 0.3216(5) 0.1979(5) 0.5639(4) 0.0889(15) Uani 1 1 d . . .
H33A H 0.2306 0.1787 0.5645 0.107 Uiso 1 1 calc R . .
C34 C 0.3823(6) 0.1384(5) 0.4936(3) 0.0896(16) Uani 1 1 d . . .
H34A H 0.3327 0.0790 0.4463 0.107 Uiso 1 1 calc R . .
C35 C 0.5160(5) 0.1657(4) 0.4923(3) 0.0784(13) Uani 1 1 d . . .
H35A H 0.5576 0.1243 0.4446 0.094 Uiso 1 1 calc R . .
C36 C 0.5883(4) 0.2542(4) 0.5614(2) 0.0589(10) Uani 1 1 d . . .
H36A H 0.6793 0.2728 0.5602 0.071 Uiso 1 1 calc R . .
C41 C 0.7655(4) 0.4975(3) 0.6822(2) 0.0487(8) Uani 1 1 d . . .
C42 C 0.7541(5) 0.5372(5) 0.6031(3) 0.0759(13) Uani 1 1 d . . .
H42A H 0.6727 0.5198 0.5709 0.091 Uiso 1 1 calc R . .
C43 C 0.8602(6) 0.6012(5) 0.5716(4) 0.0990(18) Uani 1 1 d . . .
H43A H 0.8507 0.6267 0.5183 0.119 Uiso 1 1 calc R . .
C44 C 0.9792(6) 0.6280(6) 0.6176(4) 0.109(2) Uani 1 1 d . . .
H44A H 1.0512 0.6728 0.5965 0.131 Uiso 1 1 calc R . .
C45 C 0.9932(5) 0.5889(7) 0.6950(4) 0.122(2) Uani 1 1 d . . .
H45A H 1.0753 0.6066 0.7263 0.146 Uiso 1 1 calc R . .
C46 C 0.8870(4) 0.5237(5) 0.7274(3) 0.0863(16) Uani 1 1 d . . .
H46A H 0.8978 0.4973 0.7801 0.104 Uiso 1 1 calc R . .

loop_
_atom_site_aniso_label
_atom_site_aniso_U_11
_atom_site_aniso_U_22
_atom_site_aniso_U_33
_atom_site_aniso_U_23
_atom_site_aniso_U_13
_atom_site_aniso_U_12
Te 0.05068(14) 0.04624(14) 0.03571(12) 0.00049(10) 0.01104(9) 0.00211(11)
Ge1 0.0488(2) 0.03713(19) 0.02584(15) 0.00566(13) 0.01119(13) 0.01169(16)
P1 0.0434(5) 0.0385(5) 0.0324(4) 0.0027(3) 0.0116(3) 0.0099(4)
P2 0.0474(5) 0.0410(5) 0.0258(4) 0.0055(3) 0.0100(3) 0.0060(4)
Si1 0.0469(6) 0.0834(9) 0.0467(6) -0.0072(5) 0.0153(4) 0.0147(6)
Si2 0.0758(7) 0.0504(6) 0.0482(6) 0.0181(5) 0.0084(5) 0.0219(6)
N2 0.0610(18) 0.0461(16) 0.0300(13) 0.0120(12) 0.0133(12) 0.0198(15)
N1 0.0506(17) 0.061(2) 0.0378(15) 0.0007(14) 0.0140(12) 0.0164(16)
C1 0.0476(18) 0.0380(17) 0.0291(14) 0.0063(13) 0.0122(13) 0.0127(15)
C2 0.099(4) 0.090(4) 0.085(3) 0.029(3) 0.028(3) 0.059(3)
C3 0.140(5) 0.107(4) 0.065(3) 0.033(3) -0.005(3) 0.053(4)
C4 0.116(5) 0.054(3) 0.138(5) 0.032(3) 0.016(4) 0.010(3)
C6 0.058(3) 0.185(7) 0.092(4) -0.026(4) 0.007(3) -0.013(4)
C7 0.116(5) 0.126(5) 0.104(4) 0.007(4) 0.018(3) 0.079(4)
C8 0.067(3) 0.143(5) 0.064(3) 0.012(3) 0.034(2) 0.020(3)
C11 0.0445(19) 0.051(2) 0.0415(17) 0.0114(16) 0.0135(14) 0.0138(17)
C12 0.066(3) 0.063(3) 0.074(3) 0.018(2) 0.009(2) 0.029(2)
C13 0.077(3) 0.104(4) 0.101(4) 0.054(3) 0.021(3) 0.053(3)
C14 0.065(3) 0.134(5) 0.070(3) 0.037(3) -0.004(2) 0.033(3)
C15 0.069(3) 0.095(4) 0.056(2) 0.014(3) -0.012(2) 0.002(3)
C16 0.066(2) 0.060(2) 0.045(2) 0.0103(18) -0.0011(17) 0.006(2)
C21 0.052(2) 0.0328(17) 0.0419(17) 0.0053(14) 0.0108(14) 0.0112(16)
C22 0.068(3) 0.056(2) 0.046(2) 0.0018(18) 0.0063(18) -0.005(2)
C23 0.070(3) 0.071(3) 0.073(3) 0.007(2) -0.008(2) -0.012(2)
C24 0.056(3) 0.056(3) 0.092(3) 0.017(3) 0.016(2) -0.004(2)
C25 0.068(3) 0.061(3) 0.074(3) 0.021(2) 0.031(2) 0.006(2)
C26 0.060(2) 0.054(2) 0.046(2) 0.0081(17) 0.0133(17) 0.007(2)
C31 0.052(2) 0.049(2) 0.0313(16) 0.0064(15) 0.0053(14) 0.0055(17)
C32 0.054(2) 0.077(3) 0.066(3) 0.004(2) 0.006(2) 0.001(2)
C33 0.057(3) 0.095(4) 0.094(4) 0.002(3) -0.011(3) -0.006(3)
C34 0.103(4) 0.077(3) 0.062(3) -0.004(2) -0.026(3) -0.016(3)
C35 0.104(4) 0.072(3) 0.041(2) -0.009(2) 0.005(2) 0.003(3)
C36 0.064(2) 0.067(3) 0.0354(18) -0.0004(17) 0.0071(16) 0.005(2)
C41 0.056(2) 0.051(2) 0.0333(16) 0.0068(15) 0.0128(15) -0.0004(18)
C42 0.071(3) 0.103(4) 0.061(2) 0.043(3) 0.012(2) 0.006(3)
C43 0.099(4) 0.122(5) 0.077(3) 0.053(3) 0.019(3) -0.010(4)
C44 0.096(4) 0.128(5) 0.095(4) 0.050(4) 0.031(3) -0.028(4)
C45 0.066(3) 0.191(7) 0.088(4) 0.055(4) -0.003(3) -0.046(4)
C46 0.066(3) 0.129(4) 0.049(2) 0.031(3) -0.003(2) -0.025(3)

loop_
_geom_bond_atom_site_label_1
_geom_bond_atom_site_label_2
_geom_bond_distance
_geom_bond_site_symmetry_2
_geom_bond_publ_flag
Te Ge1 2.5771(4) 2_667 ?
Te Ge1 2.5853(4) . ?
Ge1 C1 1.912(3) . ?
Ge1 N2 1.938(2) . ?
Ge1 Te 2.5771(4) 2_667 ?
Ge1 P2 2.5799(8) . ?
P1 N1 1.560(3) . ?
P1 C1 1.735(3) . ?
P1 C11 1.819(3) . ?
P1 C21 1.823(4) . ?
P2 N2 1.664(3) . ?
P2 C1 1.721(3) . ?
P2 C31 1.803(3) . ?
P2 C41 1.805(3) . ?
Si1 N1 1.673(3) . ?
Si1 C8 1.848(4) . ?
Si1 C6 1.857(5) . ?
Si1 C7 1.866(6) . ?
Si2 N2 1.739(3) . ?
Si2 C4 1.838(5) . ?
Si2 C2 1.847(4) . ?
Si2 C3 1.857(4) . ?
C11 C16 1.373(5) . ?
C11 C12 1.392(5) . ?
C12 C13 1.391(6) . ?
C13 C14 1.367(8) . ?
C14 C15 1.354(7) . ?
C15 C16 1.385(5) . ?
C21 C22 1.380(5) . ?
C21 C26 1.388(4) . ?
C22 C23 1.367(6) . ?
C23 C24 1.370(6) . ?
C24 C25 1.359(6) . ?
C25 C26 1.363(5) . ?
C31 C36 1.380(5) . ?
C31 C32 1.381(5) . ?
C32 C33 1.370(6) . ?
C33 C34 1.360(7) . ?
C34 C35 1.366(7) . ?
C35 C36 1.367(6) . ?
C41 C46 1.369(5) . ?
C41 C42 1.389(5) . ?
C42 C43 1.363(6) . ?
C43 C44 1.352(7) . ?
C44 C45 1.364(7) . ?
C45 C46 1.377(6) . ?
